data_7160348
loop_
_publ_author_name
'DaSilva, Clement'
'Mauk, Grace'
'Forshee, Lucas'
'Pope, Oliver'
'Doherty, Mathilde'
'Ongbongan, Max'
'Lutz, Nicholas'
'Kamanya, Zemirah'
'Bhatt, Chris'
'Braham, Andrew'
'Kubek, Miranda'
'Hawthorne, Summer'
'Campillo-Alvarado, Gonzalo'
'Bhattacharjee, Avik'
'Bowring, Miriam A.'
'O'Brien, Robert Vincent'

_publ_section_title
;
 Chemodivergent Synthesis of cis-4-Hydroxyprolines from Diastereomerically
 Enriched Epoxides
;
_journal_name_full 'Organic &amp; Biomolecular Chemistry'
_journal_paper_doi 10.1039/D4OB01815J
_journal_year 2025
_chemical_formula_moiety 'C14 H19 N O5 S'
_chemical_formula_sum 'C14 H19 N O5 S'
_chemical_formula_weight 313.36
_space_group_crystal_system orthorhombic
_space_group_IT_number 33
_space_group_name_Hall 'P 2c -2n'
_space_group_name_H-M_alt 'P n a 21'
_atom_sites_solution_hydrogens geom
_atom_sites_solution_primary dual
_audit_creation_date 2024-04-12
_audit_creation_method
;
Olex2 1.5-ac5-024
(compiled 2022.04.12 svn.rca3783a0 for Rigaku Oxford Diffraction, GUI svn.r6498)
;
_audit_update_record
;
2024-09-19 deposited with the CCDC.	2025-01-27 downloaded from the CCDC.
;
_cell_angle_alpha 90
_cell_angle_beta 90
_cell_angle_gamma 90
_cell_formula_units_Z 4
_cell_length_a 11.4970(17)
_cell_length_b 20.881(3)
_cell_length_c 6.4271(12)
_cell_measurement_reflns_used 1767
_cell_measurement_temperature 99.97(16)
_cell_measurement_theta_max 20.9200
_cell_measurement_theta_min 2.0200
_cell_volume 1542.9(4)
_computing_cell_refinement 'CrysAlisPro 1.171.43.118a (Rigaku OD, 2024)'
_computing_data_collection 'CrysAlisPro system (CCD 43.118a 64-bit (release 27-03-2024))'
_computing_data_reduction 'CrysAlisPro 1.171.43.118a (Rigaku OD, 2024)'
_computing_molecular_graphics 'Olex2 1.5-ac5-024 (Dolomanov et al., 2009)'
_computing_publication_material 'Olex2 1.5-ac5-024 (Dolomanov et al., 2009)'
_computing_structure_refinement 'SHELXL 2018/3 (Sheldrick, 2015)'
_computing_structure_solution 'SHELXT 2018/2 (Sheldrick, 2018)'
_diffrn_ambient_environment N~2~
_diffrn_ambient_temperature 99.97(16)
_diffrn_detector 'Hybrid Pixel Array Detector'
_diffrn_detector_area_resol_mean 10.0000
_diffrn_measured_fraction_theta_full 0.999
_diffrn_measured_fraction_theta_max 0.999
_diffrn_measurement_details
;
List of Runs (angles in degrees, time in seconds):

  # Type    Start    End  Width  t~exp~   \w     \q     \k     \f   Frames
#--------------------------------------------------------------------------
  1  \w    -64.00  78.00   0.50   48.00    --   20.00  54.00  60.00  284
  2  \w    -59.00 -34.00   0.50   48.00    --   20.00  54.00 150.00   50
  3  \w    -11.00  15.00   0.50   48.00    --   20.00  54.00 150.00   52
  4  \w     84.00 109.00   0.50   48.00    --   20.00  54.00 150.00   50
  5  \w    -60.00 -16.00   0.50   48.00    --   20.00  54.00-150.00   88
  6  \w     20.00  45.00   0.50   48.00    --   20.00  54.00-150.00   50
  7  \w    -54.00  84.00   0.50   48.00    --   20.00  54.00 -90.00  276
  8  \w     37.00  62.00   0.50   48.00    --   20.00  54.00  30.00   50
  9  \w     -3.00 105.00   0.50   48.00    --   20.00  54.00 -60.00  216
;
_diffrn_measurement_device 'two-circle diffractometer'
_diffrn_measurement_device_type 'XtaLAB Mini II'
_diffrn_measurement_method '\w scans'
_diffrn_orient_matrix_type 'CrysAlisPro convention (1999,Acta A55,543-557)'
_diffrn_orient_matrix_UB_11 -0.0263035000
_diffrn_orient_matrix_UB_12 0.0247845000
_diffrn_orient_matrix_UB_13 -0.0591654000
_diffrn_orient_matrix_UB_21 -0.0305165000
_diffrn_orient_matrix_UB_22 -0.0232045000
_diffrn_orient_matrix_UB_23 -0.0590484000
_diffrn_orient_matrix_UB_31 -0.0467027000
_diffrn_orient_matrix_UB_32 0.0012947000
_diffrn_orient_matrix_UB_33 0.0720600000
_diffrn_radiation_monochromator graphite
_diffrn_radiation_probe x-ray
_diffrn_radiation_type 'Mo K\a'
_diffrn_radiation_wavelength 0.71073
_diffrn_reflns_av_R_equivalents 0.0928
_diffrn_reflns_av_unetI/netI 0.1095
_diffrn_reflns_Laue_measured_fraction_full 0.999
_diffrn_reflns_Laue_measured_fraction_max 0.999
_diffrn_reflns_limit_h_max 13
_diffrn_reflns_limit_h_min -13
_diffrn_reflns_limit_k_max 24
_diffrn_reflns_limit_k_min -24
_diffrn_reflns_limit_l_max 7
_diffrn_reflns_limit_l_min -7
_diffrn_reflns_number 10443
_diffrn_reflns_point_group_measured_fraction_full 0.996
_diffrn_reflns_point_group_measured_fraction_max 0.996
_diffrn_reflns_theta_full 24.990
_diffrn_reflns_theta_max 24.990
_diffrn_reflns_theta_min 2.635
_diffrn_source 'fine-focus sealed X-ray tube'
_diffrn_source_type 'Rigaku (Mo) X-ray Source'
_exptl_absorpt_coefficient_mu 0.230
_exptl_absorpt_correction_T_max 0.999
_exptl_absorpt_correction_T_min 0.980
_exptl_absorpt_correction_type analytical
_exptl_absorpt_process_details
;
CrysAlisPro 1.171.43.118a (Rigaku Oxford Diffraction, 2024)
Analytical numeric absorption correction using a multifaceted crystal
model based on expressions derived by R.C. Clark & J.S. Reid.
(Clark, R. C. & Reid, J. S. (1995). Acta Cryst. A51, 887-897)
Empirical absorption correction using spherical harmonics,
implemented in SCALE3 ABSPACK scaling algorithm.
;
_exptl_crystal_colour 'clear colourless'
_exptl_crystal_colour_lustre clear
_exptl_crystal_colour_primary colourless
_exptl_crystal_density_diffrn 1.349
_exptl_crystal_description needle
_exptl_crystal_F_000 664
_exptl_crystal_size_max 0.988
_exptl_crystal_size_mid 0.053
_exptl_crystal_size_min 0.033
_refine_diff_density_max 0.252
_refine_diff_density_min -0.316
_refine_diff_density_rms 0.051
_refine_ls_abs_structure_details
;
 Flack x determined using 551 quotients [(I+)-(I-)]/[(I+)+(I-)]
 (Parsons, Flack and Wagner, Acta Cryst. B69 (2013) 249-259).
;
_refine_ls_abs_structure_Flack 0.06(13)
_refine_ls_extinction_method none
_refine_ls_goodness_of_fit_ref 0.983
_refine_ls_hydrogen_treatment constr
_refine_ls_matrix_type full
_refine_ls_number_parameters 194
_refine_ls_number_reflns 2707
_refine_ls_number_restraints 1
_refine_ls_restrained_S_all 0.983
_refine_ls_R_factor_all 0.1056
_refine_ls_R_factor_gt 0.0577
_refine_ls_shift/su_max 0.000
_refine_ls_shift/su_mean 0.000
_refine_ls_structure_factor_coef Fsqd
_refine_ls_weighting_details 'w=1/[\s^2^(Fo^2^)+(0.0387P)^2^] where P=(Fo^2^+2Fc^2^)/3'
_refine_ls_weighting_scheme calc
_refine_ls_wR_factor_gt 0.1030
_refine_ls_wR_factor_ref 0.1127
_reflns_Friedel_coverage 0.818
_reflns_Friedel_fraction_full 0.993
_reflns_Friedel_fraction_max 0.993
_reflns_number_gt 1730
_reflns_number_total 2707
_reflns_threshold_expression 'I > 2\s(I)'
_cod_data_source_file d4ob01815j2.cif
_cod_data_source_block rvo_04112024_needle_autored
_cod_original_cell_volume 1543.0(4)
_cod_database_code 7160348
_shelx_shelxl_version_number 2018/3
_chemical_oxdiff_formula 'C H N O S'
_shelx_space_group_comment
;
The symmetry employed for this shelxl refinement is uniquely defined
by the following loop, which should always be used as a source of
symmetry information in preference to the above space-group names.
They are only intended as comments.
;
_shelx_estimated_absorpt_t_max 0.992
_shelx_estimated_absorpt_t_min 0.805
_olex2_refinement_description
;
1. Fixed Uiso
 At 1.2 times of:
  All C(H) groups, All C(H,H) groups, All N(H) groups
 At 1.5 times of:
  All C(H,H,H) groups, All O(H) groups
2.a Ternary CH refined with riding coordinates:
 C3(H3A), C1(H1A)
2.b Secondary CH2 refined with riding coordinates:
 C2(H2A,H2B)
2.c Aromatic/amide H refined with riding coordinates:
 N1(H1), C12(H12), C13(H13), C9(H9), C10(H10)
2.d Idealised Me refined as rotating group:
 C7(H7A,H7B,H7C), C6(H6A,H6B,H6C), C14(H14A,H14B,H14C)
2.e Idealised tetrahedral OH refined as rotating group:
 O3(H3)
;
_olex2_submission_special_instructions 'No special instructions were received'
_oxdiff_exptl_absorpt_empirical_details
;
Empirical correction (ABSPACK) includes:
- Absorption correction using spherical harmonics
- Frame scaling
;
_oxdiff_exptl_absorpt_empirical_full_max 2.008
_oxdiff_exptl_absorpt_empirical_full_min 0.545

loop_
_space_group_symop_operation_xyz
'x, y, z'
'-x, -y, z+1/2'
'x+1/2, -y+1/2, z'
'-x+1/2, y+1/2, z+1/2'

loop_
_atom_site_label
_atom_site_type_symbol
_atom_site_fract_x
_atom_site_fract_y
_atom_site_fract_z
_atom_site_U_iso_or_equiv
_atom_site_adp_type
_atom_site_occupancy
_atom_site_site_symmetry_order
_atom_site_calc_flag
_atom_site_refinement_flags_posn
_atom_site_refinement_flags_adp
_atom_site_refinement_flags_occupancy
_atom_site_disorder_assembly
_atom_site_disorder_group
S1 S 0.33093(12) 0.49201(7) 0.7570(3) 0.0334(4) Uani 1 1 d . . . . .
O4 O 0.2516(4) 0.45884(19) 0.8931(6) 0.0414(12) Uani 1 1 d . . . . .
O3 O 0.1949(4) 0.27933(19) 0.4533(8) 0.0487(13) Uani 1 1 d . . . . .
H3 H 0.154533 0.246736 0.478780 0.073 Uiso 1 1 calc R U . . .
O5 O 0.4123(4) 0.53785(18) 0.8427(7) 0.0427(12) Uani 1 1 d . . . . .
O2 O 0.4263(4) 0.30130(19) 0.3273(8) 0.0518(14) Uani 1 1 d . . . . .
O1 O 0.5249(4) 0.3146(2) 0.6238(8) 0.0588(15) Uani 1 1 d . . . . .
N1 N 0.4106(4) 0.4386(2) 0.6410(8) 0.0334(13) Uani 1 1 d . . . . .
H1 H 0.486703 0.443111 0.636979 0.040 Uiso 1 1 calc R U . . .
C8 C 0.2480(5) 0.5320(3) 0.5661(10) 0.0292(14) Uani 1 1 d . . . . .
C12 C 0.0631(6) 0.5637(3) 0.4292(11) 0.0400(17) Uani 1 1 d . . . . .
H12 H -0.019371 0.563834 0.438882 0.048 Uiso 1 1 calc R U . . .
C5 C 0.2241(6) 0.2806(3) 0.2351(13) 0.0417(17) Uani 1 1 d . . . . .
C11 C 0.1152(5) 0.5950(3) 0.2678(13) 0.0391(16) Uani 1 1 d . . . . .
C13 C 0.1272(5) 0.5316(3) 0.5793(11) 0.0330(15) Uani 1 1 d . . . . .
H13 H 0.089200 0.509720 0.689580 0.040 Uiso 1 1 calc R U . . .
C9 C 0.3034(6) 0.5648(3) 0.4056(11) 0.0389(17) Uani 1 1 d . . . . .
H9 H 0.385924 0.566266 0.399042 0.047 Uiso 1 1 calc R U . . .
C2 C 0.3071(5) 0.3921(3) 0.3274(10) 0.0371(17) Uani 1 1 d . . . . .
H2A H 0.349225 0.426422 0.252438 0.044 Uiso 1 1 calc R U . . .
H2B H 0.223453 0.403278 0.333128 0.044 Uiso 1 1 calc R U . . .
C3 C 0.3557(5) 0.3833(3) 0.5433(10) 0.0323(16) Uani 1 1 d . . . . .
H3A H 0.292816 0.366919 0.636664 0.039 Uiso 1 1 calc R U . . .
C10 C 0.2367(5) 0.5953(3) 0.2551(12) 0.0379(15) Uani 1 1 d . . . . .
H10 H 0.273905 0.616514 0.142608 0.046 Uiso 1 1 calc R U . . .
C1 C 0.3248(5) 0.3276(3) 0.2206(11) 0.0418(18) Uani 1 1 d . . . . .
H1A H 0.344421 0.334903 0.070846 0.050 Uiso 1 1 calc R U . . .
C7 C 0.1214(6) 0.3052(3) 0.1099(12) 0.057(2) Uani 1 1 d . . . . .
H7A H 0.056066 0.275323 0.123618 0.085 Uiso 1 1 calc R U . . .
H7B H 0.143499 0.308743 -0.036844 0.085 Uiso 1 1 calc R U . . .
H7C H 0.098183 0.347393 0.162305 0.085 Uiso 1 1 calc R U . . .
C4 C 0.4464(6) 0.3303(3) 0.5111(13) 0.0463(19) Uani 1 1 d . . . . .
C6 C 0.2594(7) 0.2145(3) 0.1581(14) 0.072(3) Uani 1 1 d . . . . .
H6A H 0.320413 0.197128 0.248505 0.108 Uiso 1 1 calc R U . . .
H6B H 0.288803 0.217702 0.015408 0.108 Uiso 1 1 calc R U . . .
H6C H 0.191689 0.185965 0.160971 0.108 Uiso 1 1 calc R U . . .
C14 C 0.0439(6) 0.6300(3) 0.1028(12) 0.062(2) Uani 1 1 d . . . . .
H14A H -0.038940 0.621198 0.124614 0.092 Uiso 1 1 calc R U . . .
H14B H 0.066969 0.615011 -0.035707 0.092 Uiso 1 1 calc R U . . .
H14C H 0.057877 0.676156 0.113527 0.092 Uiso 1 1 calc R U . . .

loop_
_atom_site_aniso_label
_atom_site_aniso_U_11
_atom_site_aniso_U_22
_atom_site_aniso_U_33
_atom_site_aniso_U_23
_atom_site_aniso_U_13
_atom_site_aniso_U_12
S1 0.0281(7) 0.0449(9) 0.0271(7) -0.0038(10) -0.0022(10) 0.0024(8)
O4 0.032(3) 0.061(3) 0.031(3) 0.009(2) 0.002(2) 0.002(2)
O3 0.052(3) 0.045(3) 0.049(3) 0.001(2) 0.000(3) -0.014(2)
O5 0.031(2) 0.054(2) 0.043(3) -0.014(2) -0.011(2) -0.004(2)
O2 0.039(3) 0.054(3) 0.062(4) -0.014(3) -0.002(3) 0.012(2)
O1 0.047(3) 0.049(3) 0.080(4) 0.005(3) -0.026(3) 0.012(2)
N1 0.016(3) 0.041(3) 0.042(3) -0.003(3) -0.004(3) 0.000(2)
C8 0.030(4) 0.030(3) 0.028(4) -0.002(3) 0.001(3) 0.001(3)
C12 0.027(4) 0.057(4) 0.036(4) -0.003(4) 0.001(4) 0.000(3)
C5 0.036(4) 0.037(3) 0.052(5) -0.003(4) 0.003(4) -0.002(3)
C11 0.041(4) 0.040(3) 0.037(4) -0.008(4) -0.010(4) 0.008(3)
C13 0.028(3) 0.039(3) 0.032(4) -0.003(3) -0.002(3) -0.008(3)
C9 0.032(4) 0.037(4) 0.047(4) -0.005(3) 0.003(4) 0.002(3)
C2 0.038(4) 0.031(3) 0.042(4) 0.002(3) -0.007(3) -0.004(3)
C3 0.028(4) 0.034(3) 0.034(4) 0.004(3) 0.000(3) -0.002(3)
C10 0.045(4) 0.039(3) 0.030(4) 0.003(4) 0.005(4) 0.002(3)
C1 0.035(3) 0.049(4) 0.042(5) 0.003(3) -0.001(4) 0.004(3)
C7 0.052(5) 0.063(4) 0.056(5) -0.004(4) -0.014(5) -0.015(4)
C4 0.038(4) 0.046(4) 0.054(6) -0.002(4) -0.003(4) -0.001(4)
C6 0.067(5) 0.056(5) 0.093(7) -0.028(5) -0.006(6) 0.005(4)
C14 0.062(5) 0.066(5) 0.056(5) 0.005(5) -0.005(5) 0.015(4)

loop_
_atom_type_symbol
_atom_type_description
_atom_type_scat_dispersion_real
_atom_type_scat_dispersion_imag
_atom_type_scat_source
C C 0.0033 0.0016 'International Tables Vol C Tables 4.2.6.8 and 6.1.1.4'
H H 0.0000 0.0000 'International Tables Vol C Tables 4.2.6.8 and 6.1.1.4'
N N 0.0061 0.0033 'International Tables Vol C Tables 4.2.6.8 and 6.1.1.4'
O O 0.0106 0.0060 'International Tables Vol C Tables 4.2.6.8 and 6.1.1.4'
S S 0.1246 0.1234 'International Tables Vol C Tables 4.2.6.8 and 6.1.1.4'

loop_
_exptl_crystal_face_index_h
_exptl_crystal_face_index_k
_exptl_crystal_face_index_l
_exptl_crystal_face_perp_dist
-1 0 0 0.0373
0 -1 0 0.0233
0 1 0 0.0093
-1 1 0 0.0318
1 -1 0 0.0165
0 2 -1 0.3523
0 -1 2 0.5589
2 1 0 0.0132
-2 -1 0 0.0384
1 2 0 0.0069
-1 -2 0 0.0354
2 0 -1 0.2527

loop_
_geom_angle_atom_site_label_1
_geom_angle_atom_site_label_2
_geom_angle_atom_site_label_3
_geom_angle
_geom_angle_site_symmetry_1
_geom_angle_site_symmetry_3
_geom_angle_publ_flag
O4 S1 O5 119.8(3) . . ?
O4 S1 N1 107.8(2) . . ?
O4 S1 C8 107.9(3) . . ?
O5 S1 N1 105.3(2) . . ?
O5 S1 C8 107.5(3) . . ?
N1 S1 C8 108.1(3) . . ?
C4 O2 C1 112.3(5) . . ?
C3 N1 S1 119.8(4) . . ?
C13 C8 S1 119.6(5) . . ?
C13 C8 C9 120.3(6) . . ?
C9 C8 S1 120.0(5) . . ?
C11 C12 C13 121.8(6) . . ?
O3 C5 C1 104.4(6) . . ?
O3 C5 C7 109.9(5) . . ?
O3 C5 C6 111.1(6) . . ?
C1 C5 C6 111.3(5) . . ?
C7 C5 C1 110.0(5) . . ?
C7 C5 C6 110.0(6) . . ?
C12 C11 C10 119.0(7) . . ?
C12 C11 C14 121.4(6) . . ?
C10 C11 C14 119.6(7) . . ?
C12 C13 C8 119.1(6) . . ?
C10 C9 C8 119.2(6) . . ?
C3 C2 C1 104.9(5) . . ?
N1 C3 C2 117.4(5) . . ?
N1 C3 C4 109.6(5) . . ?
C2 C3 C4 102.5(5) . . ?
C9 C10 C11 120.6(7) . . ?
O2 C1 C5 109.7(5) . . ?
O2 C1 C2 103.2(5) . . ?
C5 C1 C2 116.1(5) . . ?
O2 C4 C3 109.0(6) . . ?
O1 C4 O2 122.3(7) . . ?
O1 C4 C3 128.7(7) . . ?

loop_
_geom_bond_atom_site_label_1
_geom_bond_atom_site_label_2
_geom_bond_distance
_geom_bond_site_symmetry_2
_geom_bond_publ_flag
S1 O4 1.441(4) . ?
S1 O5 1.447(4) . ?
S1 N1 1.624(5) . ?
S1 C8 1.764(6) . ?
O3 C5 1.442(8) . ?
O2 C1 1.461(7) . ?
O2 C4 1.348(8) . ?
O1 C4 1.202(7) . ?
N1 C3 1.459(7) . ?
C8 C13 1.391(7) . ?
C8 C9 1.393(8) . ?
C12 C11 1.365(9) . ?
C12 C13 1.387(9) . ?
C5 C1 1.520(8) . ?
C5 C7 1.519(8) . ?
C5 C6 1.523(8) . ?
C11 C10 1.399(7) . ?
C11 C14 1.526(9) . ?
C9 C10 1.389(9) . ?
C2 C3 1.508(8) . ?
C2 C1 1.525(8) . ?
C3 C4 1.534(8) . ?

loop_
_exptl_oxdiff_crystal_face_indexfrac_h
_exptl_oxdiff_crystal_face_indexfrac_k
_exptl_oxdiff_crystal_face_indexfrac_l
_exptl_oxdiff_crystal_face_x
_exptl_oxdiff_crystal_face_y
_exptl_oxdiff_crystal_face_z
-0.9989 -0.0093 0.0007 0.0260 0.0307 0.0467
0.0020 -0.9998 -0.0001 -0.0248 0.0231 -0.0014
-0.0020 0.9998 0.0001 0.0248 -0.0231 0.0014
-1.0009 0.9905 0.0008 0.0508 0.0075 0.0481
1.0009 -0.9905 -0.0008 -0.0508 -0.0075 -0.0481
-0.0054 2.0020 -0.9985 0.1088 0.0127 -0.0691
0.0049 -1.0045 1.9974 -0.1432 -0.0948 0.1424
1.9958 1.0184 -0.0013 -0.0272 -0.0845 -0.0920
-1.9958 -1.0184 0.0013 0.0272 0.0845 0.0920
0.9950 2.0089 -0.0005 0.0236 -0.0770 -0.0439
-0.9950 -2.0089 0.0005 -0.0236 0.0770 0.0439
1.9963 0.0210 -1.0002 0.0072 -0.0023 -0.1653
